data_2312955
loop_
_publ_author_name
'Mohana, Marimuthu'
'Sangavi, Marimuthu'
'Butcher, Ray J.'

_publ_section_title
;
 Crystal structures and supramolecular and Hirshfeld surface analysis of
 three novel 2,4,6-triaminopyrimidine salts.
;
_journal_coeditor_code EF3075
_journal_issue 9
_journal_name_full 'Acta crystallographica. Section C, Structural chemistry'
_journal_page_first 513
_journal_page_last 523
_journal_paper_doi 10.1107/S2053229626007655
_journal_volume 82
_journal_year 2026
_chemical_absolute_configuration unk
_chemical_formula_iupac 'C4 H8 N5 +, C7 H6 N O2 -, H2 O'
_chemical_formula_moiety 'C4 H8 N5 +, C7 H6 N O2 -, H2 O'
_chemical_formula_sum 'C11 H16 N6 O3'
_chemical_formula_weight 280.30
_chemical_name_common
;
2,4,6-Triaminopyrimidin-1-ium anthranilate monohydrate
;
_chemical_name_systematic
;
2,4,6-Triaminopyrimidin-1-ium 2-aminobenzoate monohydrate
;
_space_group_crystal_system orthorhombic
_space_group_IT_number 19
_space_group_name_Hall 'P 2ac 2ab'
_space_group_name_H-M_alt 'P 21 21 21'
_atom_sites_solution_hydrogens mixed
_audit_creation_method SHELXL-2025/1
_cell_angle_alpha 90
_cell_angle_beta 90
_cell_angle_gamma 90
_cell_formula_units_Z 4
_cell_length_a 6.7368(4)
_cell_length_b 10.9816(6)
_cell_length_c 17.3105(8)
_cell_measurement_reflns_used 5905
_cell_measurement_temperature 120(2)
_cell_measurement_theta_max 37.730
_cell_measurement_theta_min 2.839
_cell_volume 1280.65(12)
_computing_cell_refinement
;
APEX2 (Bruker, 2014)
;
_computing_data_collection
;
APEX2 (Bruker, 2014)
;
_computing_data_reduction
;
APEX2 (Bruker, 2014)
;
_computing_molecular_graphics
;
SHELXTL (Sheldrick, 2008)
;
_computing_publication_material
;
SHELXTL (Sheldrick, 2008)
;
_computing_structure_refinement
;
SHELXL2025 (Sheldrick, 2015)
;
_computing_structure_solution
;
SUPERFLIP (Palatinus et al., 2007)
;
_diffrn_ambient_temperature 120(2)
_diffrn_measured_fraction_theta_full 0.996
_diffrn_measured_fraction_theta_max 0.956
_diffrn_measurement_device_type 'Bruker APEXII'
_diffrn_measurement_method '\w scans'
_diffrn_radiation_type MoK\a
_diffrn_radiation_wavelength 0.71073
_diffrn_reflns_av_R_equivalents 0.0289
_diffrn_reflns_av_unetI/netI 0.0556
_diffrn_reflns_limit_h_max 11
_diffrn_reflns_limit_h_min -9
_diffrn_reflns_limit_k_max 12
_diffrn_reflns_limit_k_min -18
_diffrn_reflns_limit_l_max 25
_diffrn_reflns_limit_l_min -27
_diffrn_reflns_number 11571
_diffrn_reflns_theta_full 25.242
_diffrn_reflns_theta_max 37.806
_diffrn_reflns_theta_min 2.196
_exptl_absorpt_coefficient_mu 0.110
_exptl_absorpt_correction_T_max 0.7474
_exptl_absorpt_correction_T_min 0.6866
_exptl_absorpt_correction_type multi-scan
_exptl_absorpt_process_details
;
(SADABS; Sheldrick, 1996)
;
_exptl_crystal_colour brown
_exptl_crystal_density_diffrn 1.454
_exptl_crystal_description block
_exptl_crystal_F_000 592
_exptl_crystal_size_max 0.210
_exptl_crystal_size_mid 0.200
_exptl_crystal_size_min 0.140
_refine_diff_density_max 0.526
_refine_diff_density_min -0.332
_refine_ls_abs_structure_details
;
Flack <i>x</i> determined using 1763 quotients [(I+)-(I-)]/[(I+)+(I-)]
(Parsons <i>et al.</i>,  2013)
;
_refine_ls_abs_structure_Flack -0.4(5)
_refine_ls_extinction_method none
_refine_ls_goodness_of_fit_ref 1.042
_refine_ls_hydrogen_treatment mixed
_refine_ls_matrix_type full
_refine_ls_number_parameters 225
_refine_ls_number_reflns 6097
_refine_ls_number_restraints 1
_refine_ls_restrained_S_all 1.043
_refine_ls_R_factor_all 0.0695
_refine_ls_R_factor_gt 0.0525
_refine_ls_shift/su_max 0.000
_refine_ls_shift/su_mean 0.000
_refine_ls_structure_factor_coef Fsqd
_refine_ls_weighting_details 'w=1/[\s^2^(Fo^2^)+(0.0612P)^2^+0.2183P] where P=(Fo^2^+2Fc^2^)/3'
_refine_ls_weighting_scheme calc
_refine_ls_wR_factor_gt 0.1148
_refine_ls_wR_factor_ref 0.1232
_reflns_number_gt 5123
_reflns_number_total 6097
_reflns_threshold_expression 'I > 2\s(I)'
_cod_data_source_file ef3075sup1.cif
_cod_data_source_block I
_cod_database_code 2312955
_shelx_space_group_comment
;
The symmetry employed for this shelxl refinement is uniquely defined
by the following loop, which should always be used as a source of
symmetry information in preference to the above space-group names.
They are only intended as comments.
;

loop_
_space_group_symop_operation_xyz
'x, y, z'
'-x+1/2, -y, z+1/2'
'-x, y+1/2, -z+1/2'
'x+1/2, -y+1/2, -z'

loop_
_atom_site_type_symbol
_atom_site_label
_atom_site_fract_x
_atom_site_fract_y
_atom_site_fract_z
_atom_site_U_iso_or_equiv
_atom_site_adp_type
_atom_site_calc_flag
_atom_site_occupancy
_atom_site_disorder_assembly
_atom_site_disorder_group
O O1A 0.40320(18) 0.94862(11) 0.65527(8) 0.0155(2) Uani d 1 . .
O O2A 0.39146(18) 1.13341(10) 0.60271(7) 0.0134(2) Uani d 1 . .
N N1A 0.1200(2) 1.17078(13) 0.48922(9) 0.0139(3) Uani d 1 . .
H H1A1 0.037(4) 1.225(2) 0.4712(15) 0.025(7) Uiso d 1 . .
H H1A2 0.213(4) 1.197(2) 0.5200(17) 0.030(7) Uiso d 1 . .
C C1A 0.1279(2) 0.99277(14) 0.57495(9) 0.0101(2) Uani d 1 . .
C C2A 0.0307(2) 1.06681(14) 0.51977(9) 0.0107(3) Uani d 1 . .
C C3A -0.1556(2) 1.03049(15) 0.49166(10) 0.0138(3) Uani d 1 . .
H H3AA -0.222121 1.079880 0.454776 0.017 Uiso calc 1 . .
C C4A -0.2442(3) 0.92362(16) 0.51692(11) 0.0170(3) Uani d 1 . .
H H4AA -0.371955 0.901642 0.498343 0.020 Uiso calc 1 . .
C C5A -0.1465(3) 0.84837(16) 0.56943(11) 0.0175(3) Uani d 1 . .
H H5AA -0.204537 0.773625 0.585351 0.021 Uiso calc 1 . .
C C6A 0.0362(2) 0.88409(15) 0.59804(10) 0.0137(3) Uani d 1 . .
H H6AA 0.101674 0.833362 0.634478 0.016 Uiso calc 1 . .
C C7A 0.3204(2) 1.02738(14) 0.61299(9) 0.0102(3) Uani d 1 . .
N N1B 1.3663(2) 0.33305(13) 0.70807(9) 0.0136(3) Uani d 1 . .
H H1BA 1.355(4) 0.276(2) 0.6773(16) 0.023(6) Uiso d 1 . .
H H1BB 1.468(3) 0.340(2) 0.7326(14) 0.022(6) Uiso d 1 . .
N N2B 1.27395(19) 0.51217(11) 0.76492(8) 0.0101(2) Uani d 1 . .
H H2BA 1.383(5) 0.506(3) 0.7964(19) 0.039(8) Uiso d 1 . .
N N3B 1.06601(19) 0.41768(12) 0.67251(8) 0.0102(2) Uani d 1 . .
N N4B 1.2041(2) 0.69482(13) 0.82444(9) 0.0136(3) Uani d 1 . .
H H4BA 1.303(4) 0.680(2) 0.8530(14) 0.012(5) Uiso d 1 . .
H H4BB 1.120(4) 0.755(2) 0.8352(16) 0.023(6) Uiso d 1 . .
N N5B 0.7718(2) 0.50885(14) 0.63855(9) 0.0152(3) Uani d 1 . .
H H5BA 0.757(4) 0.445(2) 0.6051(14) 0.014(5) Uiso d 1 . .
H H5BB 0.690(4) 0.565(2) 0.6375(16) 0.025(7) Uiso d 1 . .
C C1B 1.2312(2) 0.42221(13) 0.71422(9) 0.0094(2) Uani d 1 . .
C C2B 1.1484(2) 0.60895(13) 0.77382(9) 0.0097(2) Uani d 1 . .
C C3B 0.9770(2) 0.61213(13) 0.73017(10) 0.0107(3) Uani d 1 . .
H H3BA 0.887747 0.678922 0.733528 0.013 Uiso calc 1 . .
C C4B 0.9386(2) 0.51389(14) 0.68081(9) 0.0103(2) Uani d 1 . .
O O1W 0.4549(2) 0.69582(13) 0.63557(9) 0.0205(3) Uani d 1 . .
H H1W1 0.448(5) 0.780(3) 0.6343(19) 0.042(9) Uiso d 1 . .
H H1W2 0.398(6) 0.664(3) 0.592(2) 0.067(12) Uiso d 1 . .

loop_
_atom_site_aniso_label
_atom_site_aniso_U_11
_atom_site_aniso_U_22
_atom_site_aniso_U_33
_atom_site_aniso_U_12
_atom_site_aniso_U_13
_atom_site_aniso_U_23
O1A 0.0141(5) 0.0131(5) 0.0193(6) 0.0002(4) -0.0064(4) 0.0025(5)
O2A 0.0134(5) 0.0104(5) 0.0164(6) -0.0017(4) -0.0017(4) -0.0001(4)
N1A 0.0139(6) 0.0118(5) 0.0160(7) -0.0001(5) -0.0022(5) 0.0038(5)
C1A 0.0093(5) 0.0104(6) 0.0105(6) 0.0011(5) -0.0003(5) -0.0003(5)
C2A 0.0101(5) 0.0110(6) 0.0110(7) 0.0016(5) 0.0007(5) -0.0006(5)
C3A 0.0113(6) 0.0175(7) 0.0126(7) 0.0017(5) -0.0028(5) -0.0006(6)
C4A 0.0105(6) 0.0207(7) 0.0198(8) -0.0021(6) -0.0020(6) -0.0030(6)
C5A 0.0130(7) 0.0169(7) 0.0227(8) -0.0054(6) 0.0005(6) 0.0016(7)
C6A 0.0116(6) 0.0131(6) 0.0163(7) -0.0017(5) -0.0002(5) 0.0022(6)
C7A 0.0091(5) 0.0110(6) 0.0104(6) 0.0008(4) 0.0007(5) -0.0007(5)
N1B 0.0103(5) 0.0115(5) 0.0189(7) 0.0028(4) -0.0030(5) -0.0041(5)
N2B 0.0091(5) 0.0090(5) 0.0121(6) 0.0004(4) -0.0017(4) -0.0011(4)
N3B 0.0097(5) 0.0090(5) 0.0118(6) 0.0008(4) -0.0019(4) -0.0007(4)
N4B 0.0137(6) 0.0114(5) 0.0158(7) 0.0009(4) -0.0044(5) -0.0044(5)
N5B 0.0126(5) 0.0130(6) 0.0202(7) 0.0028(5) -0.0072(5) -0.0026(5)
C1B 0.0096(5) 0.0086(5) 0.0101(6) -0.0008(4) 0.0007(5) 0.0004(5)
C2B 0.0103(5) 0.0080(5) 0.0108(6) -0.0010(4) 0.0004(5) 0.0003(5)
C3B 0.0103(5) 0.0082(5) 0.0136(7) 0.0010(4) -0.0014(5) -0.0005(5)
C4B 0.0092(5) 0.0104(6) 0.0113(6) -0.0002(4) -0.0013(5) 0.0009(5)
O1W 0.0187(6) 0.0161(6) 0.0266(7) 0.0017(5) -0.0038(5) -0.0013(5)

loop_
_atom_type_symbol
_atom_type_description
_atom_type_scat_dispersion_real
_atom_type_scat_dispersion_imag
_atom_type_scat_source
C C 0.0033 0.0016 'International Tables Vol C Tables 4.2.6.8 and 6.1.1.4'
H H 0.0000 0.0000 'International Tables Vol C Tables 4.2.6.8 and 6.1.1.4'
N N 0.0061 0.0033 'International Tables Vol C Tables 4.2.6.8 and 6.1.1.4'
O O 0.0106 0.0060 'International Tables Vol C Tables 4.2.6.8 and 6.1.1.4'

loop_
_geom_angle_atom_site_label_1
_geom_angle_atom_site_label_2
_geom_angle_atom_site_label_3
_geom_angle_site_symmetry_1
_geom_angle_site_symmetry_3
_geom_angle
_geom_angle_publ_flag
C2A N1A H1A1 . . 114.8(18) ?
C2A N1A H1A2 . . 110.4(18) ?
H1A1 N1A H1A2 . . 117(2) ?
C6A C1A C2A . . 118.54(14) ?
C6A C1A C7A . . 118.06(13) ?
C2A C1A C7A . . 123.34(13) ?
N1A C2A C3A . . 119.13(15) ?
N1A C2A C1A . . 121.79(14) ?
C3A C2A C1A . . 118.97(14) ?
C4A C3A C2A . . 121.04(15) ?
C4A C3A H3AA . . 119.5 ?
C2A C3A H3AA . . 119.5 ?
C3A C4A C5A . . 120.28(15) ?
C3A C4A H4AA . . 119.9 ?
C5A C4A H4AA . . 119.9 ?
C6A C5A C4A . . 119.04(16) ?
C6A C5A H5AA . . 120.5 ?
C4A C5A H5AA . . 120.5 ?
C5A C6A C1A . . 122.09(16) ?
C5A C6A H6AA . . 119.0 ?
C1A C6A H6AA . . 119.0 ?
O1A C7A O2A . . 122.81(14) ?
O1A C7A C1A . . 117.50(13) ?
O2A C7A C1A . . 119.68(14) ?
C1B N1B H1BA . . 122.7(19) ?
C1B N1B H1BB . . 117.9(19) ?
H1BA N1B H1BB . . 119(3) ?
C1B N2B C2B . . 120.63(13) ?
C1B N2B H2BA . . 120.0(18) ?
C2B N2B H2BA . . 119.2(18) ?
C1B N3B C4B . . 116.08(13) ?
C2B N4B H4BA . . 117.6(16) ?
C2B N4B H4BB . . 118.7(17) ?
H4BA N4B H4BB . . 122(2) ?
C4B N5B H5BA . . 118.2(15) ?
C4B N5B H5BB . . 123(2) ?
H5BA N5B H5BB . . 119(2) ?
N3B C1B N1B . . 119.90(14) ?
N3B C1B N2B . . 123.98(14) ?
N1B C1B N2B . . 116.12(14) ?
N4B C2B N2B . . 116.59(14) ?
N4B C2B C3B . . 125.01(14) ?
N2B C2B C3B . . 118.39(14) ?
C2B C3B C4B . . 117.96(13) ?
C2B C3B H3BA . . 121.0 ?
C4B C3B H3BA . . 121.0 ?
N5B C4B N3B . . 115.85(14) ?
N5B C4B C3B . . 121.27(14) ?
N3B C4B C3B . . 122.88(13) ?
H1W1 O1W H1W2 . . 110(3) ?

loop_
_geom_bond_atom_site_label_1
_geom_bond_atom_site_label_2
_geom_bond_site_symmetry_2
_geom_bond_distance
_geom_bond_publ_flag
O1A C7A . 1.2630(19) ?
O2A C7A . 1.2715(19) ?
N1A C2A . 1.395(2) ?
N1A H1A1 . 0.88(3) ?
N1A H1A2 . 0.87(3) ?
C1A C6A . 1.402(2) ?
C1A C2A . 1.415(2) ?
C1A C7A . 1.503(2) ?
C2A C3A . 1.404(2) ?
C3A C4A . 1.387(2) ?
C3A H3AA . 0.9500 ?
C4A C5A . 1.394(3) ?
C4A H4AA . 0.9500 ?
C5A C6A . 1.384(2) ?
C5A H5AA . 0.9500 ?
C6A H6AA . 0.9500 ?
N1B C1B . 1.341(2) ?
N1B H1BA . 0.82(3) ?
N1B H1BB . 0.807(19) ?
N2B C1B . 1.352(2) ?
N2B C2B . 1.3669(19) ?
N2B H2BA . 0.92(3) ?
N3B C1B . 1.327(2) ?
N3B C4B . 1.3690(19) ?
N4B C2B . 1.341(2) ?
N4B H4BA . 0.85(2) ?
N4B H4BB . 0.89(3) ?
N5B C4B . 1.342(2) ?
N5B H5BA . 0.91(2) ?
N5B H5BB . 0.82(3) ?
C2B C3B . 1.381(2) ?
C3B C4B . 1.400(2) ?
C3B H3BA . 0.9500 ?
O1W H1W1 . 0.93(3) ?
O1W H1W2 . 0.92(4) ?

loop_
_geom_hbond_atom_site_label_D
_geom_hbond_atom_site_label_H
_geom_hbond_atom_site_label_A
_geom_hbond_site_symmetry_A
_geom_hbond_distance_DH
_geom_hbond_distance_HA
_geom_hbond_distance_DA
_geom_hbond_angle_DHA
_geom_hbond_publ_flag
N1A H1A1 O2A 4_476 0.88(3) 2.24(3) 3.0865(19) 163(2) yes
N1A H1A2 O2A . 0.87(3) 2.00(3) 2.715(2) 139(2) yes
C3A H3AA N3B 4_366 0.95 2.63 3.452(2) 145.7 yes
N1B H1BA O2A 1_645 0.82(3) 2.05(3) 2.8569(19) 168(3) yes
N1B H1BB O1A 3_746 0.807(19) 2.44(2) 3.1012(19) 140(2) yes
N2B H2BA O1A 3_746 0.92(3) 1.78(3) 2.6695(18) 162(3) yes
N4B H4BA O2A 3_746 0.85(2) 2.25(2) 3.0772(19) 164(2) yes
N4B H4BB N3B 3_756 0.89(3) 2.19(3) 3.050(2) 163(2) yes
N5B H5BA N1A 4_566 0.91(2) 2.27(2) 3.135(2) 159(2) yes
N5B H5BB O1W . 0.82(3) 2.14(3) 2.962(2) 174(3) yes
C3B H3BA N1B 3_756 0.95 2.61 3.518(2) 159.9 yes
O1W H1W1 O1A . 0.93(3) 1.91(3) 2.8186(19) 166(3) yes

loop_
_geom_torsion_atom_site_label_1
_geom_torsion_atom_site_label_2
_geom_torsion_atom_site_label_3
_geom_torsion_atom_site_label_4
_geom_torsion_site_symmetry_1
_geom_torsion_site_symmetry_2
_geom_torsion_site_symmetry_3
_geom_torsion_site_symmetry_4
_geom_torsion
_geom_torsion_publ_flag
C6A C1A C2A N1A . . . . -174.53(15) ?
C7A C1A C2A N1A . . . . 8.4(2) ?
C6A C1A C2A C3A . . . . 1.6(2) ?
C7A C1A C2A C3A . . . . -175.49(15) ?
N1A C2A C3A C4A . . . . 175.95(16) ?
C1A C2A C3A C4A . . . . -0.3(2) ?
C2A C3A C4A C5A . . . . -1.7(3) ?
C3A C4A C5A C6A . . . . 2.4(3) ?
C4A C5A C6A C1A . . . . -1.0(3) ?
C2A C1A C6A C5A . . . . -1.0(2) ?
C7A C1A C6A C5A . . . . 176.28(16) ?
C6A C1A C7A O1A . . . . 10.0(2) ?
C2A C1A C7A O1A . . . . -172.90(15) ?
C6A C1A C7A O2A . . . . -168.95(15) ?
C2A C1A C7A O2A . . . . 8.1(2) ?
C4B N3B C1B N1B . . . . -178.37(15) ?
C4B N3B C1B N2B . . . . 2.5(2) ?
C2B N2B C1B N3B . . . . -2.7(2) ?
C2B N2B C1B N1B . . . . 178.15(14) ?
C1B N2B C2B N4B . . . . -178.97(14) ?
C1B N2B C2B C3B . . . . 0.3(2) ?
N4B C2B C3B C4B . . . . -178.89(15) ?
N2B C2B C3B C4B . . . . 1.9(2) ?
C1B N3B C4B N5B . . . . -179.98(15) ?
C1B N3B C4B C3B . . . . -0.1(2) ?
C2B C3B C4B N5B . . . . 177.81(15) ?
C2B C3B C4B N3B . . . . -2.0(2) ?

_cod_database_fobs_code 2312955
